data_2200639
loop_
_publ_author_name
'Gilfoy, Heather J. '
'Robertson, Katherine N.'
'Cameron, T. Stanley'
'Aquino, Manuel A.S.'

_publ_section_title
;Tetra-\m-acetato-<i>O</i>:<i>O</i>'-bis(quinoline-<i>N</i>)diruthenium(II,III)
 hexafluorophosphate quinoline solvate
;
_journal_issue 11
_journal_name_full 'Acta Crystallographica Section E'
_journal_page_first m496
_journal_page_last m497
_journal_paper_doi 10.1107/S1600536801016063
_journal_volume 57
_journal_year 2001
_chemical_formula_iupac '[Ru (C2 H3 O2)4 (C9 H7 N1)2] P1 F6, C9 H7 N1'
_chemical_formula_moiety 'C26 H26 N2 O8 Ru2 1+, C9 H7 N, F6 P 1-'
_chemical_formula_structural 'C35 H33 F6 N3 O8 P1 Ru2'
_chemical_formula_sum 'C35 H33 F6 N3 O8 P Ru2'
_chemical_formula_weight 970.75
_chemical_name_systematic
;
tetra-mu-acetato-O:O'-bis(quinoline-N)diruthenium(II,III)hexafluorophosphate
quinoline solvate
;
_space_group_IT_number 2
_symmetry_cell_setting triclinic
_symmetry_space_group_name_Hall '-P 1'
_symmetry_space_group_name_H-M 'P -1'
_cell_angle_alpha 99.750(10)
_cell_angle_beta 108.70(2)
_cell_angle_gamma 79.0(3)
_cell_formula_units_Z 1
_cell_length_a 12.180(7)
_cell_length_b 10.980(3)
_cell_length_c 7.729(3)
_cell_measurement_reflns_used 25
_cell_measurement_temperature 293(2)
_cell_measurement_theta_max 40.0
_cell_measurement_theta_min 39.5
_cell_volume 954.6(11)
_computing_cell_refinement 'MSC/AFC Diffractometer Control Software'
_computing_data_collection
;
MSC/AFC Diffractometer Control Software
(Molecular Structure Corporation, 1994)
;
_computing_data_reduction 'TEXSAN for Windows (Molecular Structure Corporation, 1997-1999)'
_computing_molecular_graphics 'TEXSAN for Windows'
_computing_publication_material SHELXL97
_computing_structure_refinement 'SHELXL97 (Sheldrick, 1997)'
_computing_structure_solution 'SIR92 (Altomare et al., 1994)'
_diffrn_ambient_temperature 293(2)
_diffrn_measured_fraction_theta_full .990
_diffrn_measured_fraction_theta_max .990
_diffrn_measurement_device_type 'Rigaku AFC-5R'
_diffrn_measurement_method \w-2\q
_diffrn_radiation_monochromator graphite
_diffrn_radiation_source 'Rigaku rotating anode'
_diffrn_radiation_type CuK\a
_diffrn_radiation_wavelength 1.5418
_diffrn_reflns_av_R_equivalents .078
_diffrn_reflns_av_sigmaI/netI .051
_diffrn_reflns_limit_h_max 14
_diffrn_reflns_limit_h_min 0
_diffrn_reflns_limit_k_max 12
_diffrn_reflns_limit_k_min -12
_diffrn_reflns_limit_l_max 8
_diffrn_reflns_limit_l_min -8
_diffrn_reflns_number 3253
_diffrn_reflns_reduction_process 'Lp corrections applied'
_diffrn_reflns_theta_full 63.57
_diffrn_reflns_theta_max 64.87
_diffrn_reflns_theta_min 3.88
_diffrn_standards_decay_% 8.35
_diffrn_standards_interval_count 150
_diffrn_standards_number 3
_exptl_absorpt_coefficient_mu 7.538
_exptl_absorpt_correction_T_max 1.000
_exptl_absorpt_correction_T_min .446
_exptl_absorpt_correction_type '\y scan'
_exptl_absorpt_process_details '(North et al., 1968)'
_exptl_crystal_colour red--brown
_exptl_crystal_density_diffrn 1.689
_exptl_crystal_density_method 'not measured'
_exptl_crystal_description block
_exptl_crystal_F_000 485
_exptl_crystal_size_max .55
_exptl_crystal_size_mid .35
_exptl_crystal_size_min .30
_refine_diff_density_max 1.10
_refine_diff_density_min -.71
_refine_ls_extinction_coef .0019(3)
_refine_ls_extinction_method SHELXL97
_refine_ls_goodness_of_fit_ref 1.05
_refine_ls_hydrogen_treatment constr
_refine_ls_matrix_type full
_refine_ls_number_parameters 260
_refine_ls_number_reflns 3089
_refine_ls_number_restraints 61
_refine_ls_restrained_S_all 1.07
_refine_ls_R_factor_all .057
_refine_ls_R_factor_gt .043
_refine_ls_shift/su_max <0.001
_refine_ls_shift/su_mean <0.001
_refine_ls_structure_factor_coef Fsqd
_refine_ls_weighting_details 'calc w = 1/[\s^2^(Fo^2^)+(0.0655P)^2^+3.3237P] where P = (Fo^2^+2Fc^2^)/3'
_refine_ls_weighting_scheme calc
_refine_ls_wR_factor_ref .131
_reflns_number_gt 2555
_reflns_number_total 3089
_reflns_threshold_expression I>2\s(I)
_cod_data_source_file ci6061.cif
_cod_data_source_block I
_cod_database_code 2200639

loop_
_symmetry_equiv_pos_as_xyz
'x, y, z'
'-x, -y, -z'

loop_
_atom_site_label
_atom_site_fract_x
_atom_site_fract_y
_atom_site_fract_z
_atom_site_U_iso_or_equiv
_atom_site_adp_type
_atom_site_calc_flag
_atom_site_refinement_flags
_atom_site_occupancy
_atom_site_disorder_assembly
_atom_site_disorder_group
_atom_site_type_symbol
Ru1 .48727(4) .09331(4) .44470(6) .0378(2) Uani d . 1 . . Ru
P1A 1.0000 .0000 .5000 .0850(11) Uani d SPD .50 . 1 P
F1A .943(2) .0298(16) .2958(19) .143(5) Uani d PD .50 A 1 F
F2A 1.1261(14) .013(2) .487(4) .157(7) Uani d PD .50 B 1 F
F3A .984(2) .1451(15) .568(3) .195(9) Uani d PD .50 C 1 F
P1B 1.0000 .0000 .5000 .0850(11) Uani d SPD .50 . 2 P
F1B .967(2) -.0372(14) .2858(19) .143(5) Uani d PD .50 D 2 F
F2B 1.1313(14) -.0506(19) .523(4) .157(7) Uani d PD .50 E 2 F
F3B 1.015(2) .1332(14) .483(3) .195(9) Uani d PD .50 F 2 F
O1 .3916(4) .1713(4) .6166(6) .0464(10) Uani d . 1 . . O
O2 .3397(4) .0487(4) .2505(6) .0501(11) Uani d . 1 . . O
O3 .5811(4) .0102(4) .2723(6) .0459(10) Uani d . 1 . . O
O4 .6330(4) .1352(4) .6462(6) .0485(10) Uani d . 1 . . O
N1 .4585(4) .2862(5) .3388(7) .0406(11) Uani d . 1 . . N
C1 .3767(6) .1058(6) .7253(8) .0461(14) Uani d . 1 . . C
C2 .3067(8) .1655(8) .8497(12) .072(2) Uani d . 1 . . C
H2A .3027 .1053 .9234 .108 Uiso calc PR .50 . . H
H2B .2290 .1965 .7783 .108 Uiso calc PR .50 . . H
H2C .3428 .2336 .9282 .108 Uiso calc PR .50 . . H
H2D .2803 .2516 .8299 .108 Uiso calc PR .50 . . H
H2E .3540 .1604 .9750 .108 Uiso calc PR .50 . . H
H2F .2402 .1233 .8251 .108 Uiso calc PR .50 . . H
C3 .3088(6) -.0586(7) .2436(8) .0478(15) Uani d . 1 . . C
C4 .2026(7) -.0911(8) .0983(10) .068(2) Uani d . 1 . . C
H4A .1683 -.0230 .0256 .102 Uiso calc PR .50 . . H
H4B .1473 -.1071 .1535 .102 Uiso calc PR .50 . . H
H4C .2229 -.1645 .0211 .102 Uiso calc PR .50 . . H
H4D .1907 -.1734 .1078 .102 Uiso calc PR .50 . . H
H4E .2118 -.0893 -.0200 .102 Uiso calc PR .50 . . H
H4F .1361 -.0319 .1124 .102 Uiso calc PR .50 . . H
C5 .3515(5) .3478(6) .3135(9) .0477(15) Uani d D 1 . . C
H5 .2953 .3080 .3301 .057 Uiso calc R 1 . . H
C6 .3174(5) .4674(6) .2640(9) .0534(17) Uani d D 1 . . C
H6 .2409 .5070 .2499 .064 Uiso calc R 1 . . H
C7 .3984(5) .5264(6) .2362(9) .0526(16) Uani d D 1 . . C
H7 .3773 .6068 .2020 .063 Uiso calc R 1 . . H
C8 .5129(5) .4655(5) .2592(8) .0435(14) Uani d D 1 . . C
C9 .5993(6) .5233(7) .2324(10) .0586(18) Uani d D 1 . . C
H9 .5806 .6032 .1963 .070 Uiso calc R 1 . . H
C10 .7116(6) .4601(6) .2604(11) .064(2) Uani d D 1 . . C
H10 .7692 .4984 .2455 .077 Uiso calc R 1 . . H
C11 .7399(6) .3397(6) .3108(10) .0586(18) Uani d D 1 . . C
H11 .8159 .2981 .3277 .070 Uiso calc R 1 . . H
C12 .6567(5) .2817(6) .3357(9) .0495(15) Uani d D 1 . . C
H12 .6765 .2009 .3688 .059 Uiso calc R 1 . . H
C13 .5424(5) .3437(5) .3116(7) .0372(13) Uani d D 1 . . C
C14 1.0363(12) .3005(18) 1.133(3) .161(7) Uani d DU 1 . . C
H14 1.0489 .2175 1.1548 .194 Uiso calc R 1 G 3 H
C16 1.0042(9) .4505(10) .9312(14) .111(3) Uani d DU 1 . . C
C18 .9694(14) .6052(18) .724(3) .166(7) Uani d DU 1 . . C
H18 .9583 .6235 .6057 .199 Uiso calc R 1 H 3 H
C17 .9918(10) .4850(16) .7636(19) .137(4) Uani d PDU .75 I 3 C
H17 .9991 .4218 .6696 .164 Uiso calc PR .75 I 3 H
C15 1.0236(10) .3275(13) .961(2) .140(4) Uani d PDU .75 I 3 C
H15 1.0281 .2640 .8659 .168 Uiso calc PR .75 I 3 H
N2A .9918(10) .4850(16) .7636(19) .137(4) Uani d PU .25 I 4 N
N2B 1.0236(10) .3275(13) .961(2) .140(4) Uani d PU .25 I 4 N

loop_
_atom_site_aniso_label
_atom_site_aniso_U_11
_atom_site_aniso_U_22
_atom_site_aniso_U_33
_atom_site_aniso_U_12
_atom_site_aniso_U_13
_atom_site_aniso_U_23
Ru1 .0416(3) .0422(3) .0304(3) -.01320(19) .00602(19) .00727(18)
P1A .076(2) .095(2) .0535(17) .0136(18) -.0057(15) .0055(16)
F1A .153(12) .161(16) .066(4) .017(13) -.012(5) .013(8)
F2A .099(6) .23(2) .133(12) .004(10) .026(6) .034(13)
F3A .256(19) .118(8) .155(19) -.012(9) -.002(14) .002(10)
P1B .076(2) .095(2) .0535(17) .0136(18) -.0057(15) .0055(16)
F1B .153(12) .161(16) .066(4) .017(13) -.012(5) .013(8)
F2B .099(6) .23(2) .133(12) .004(10) .026(6) .034(13)
F3B .256(19) .118(8) .155(19) -.012(9) -.002(14) .002(10)
O1 .056(3) .048(2) .043(2) -.015(2) .020(2) .0053(19)
O2 .049(2) .057(3) .041(2) -.014(2) .0031(19) .010(2)
O3 .055(3) .052(3) .037(2) -.016(2) .0187(19) .0051(19)
O4 .049(2) .054(3) .044(2) -.019(2) .007(2) .009(2)
N1 .037(3) .044(3) .037(3) -.009(2) .005(2) .003(2)
C1 .051(4) .050(4) .039(3) -.016(3) .012(3) .000(3)
C2 .094(6) .069(5) .064(5) -.020(4) .041(5) -.007(4)
C3 .047(4) .063(4) .034(3) -.020(3) .006(3) .002(3)
C4 .063(5) .078(5) .051(4) -.035(4) -.016(4) .012(4)
C5 .035(3) .061(4) .043(3) -.010(3) .000(3) .012(3)
C6 .037(3) .058(4) .056(4) .000(3) -.001(3) .019(3)
C7 .054(4) .046(4) .047(4) -.001(3) .000(3) .016(3)
C8 .051(4) .046(3) .030(3) -.012(3) .004(3) .004(3)
C9 .067(5) .058(4) .055(4) -.019(4) .015(4) .015(3)
C10 .065(5) .072(5) .072(5) -.031(4) .028(4) .014(4)
C11 .049(4) .070(5) .070(5) -.012(3) .031(4) .015(4)
C12 .044(4) .054(4) .051(4) -.007(3) .013(3) .008(3)
C13 .042(3) .042(3) .027(3) -.013(3) .004(2) .006(2)
C14 .063(7) .192(16) .223(15) -.056(9) .010(12) .030(13)
C16 .049(4) .151(7) .118(6) -.027(5) .024(5) -.040(5)
C18 .082(10) .261(18) .167(15) -.051(14) .036(10) .030(14)
C17 .057(6) .225(13) .121(8) -.043(9) .028(7) -.031(8)
C15 .063(7) .156(8) .181(11) -.033(8) .029(9) -.041(8)
N2A .057(6) .225(13) .121(8) -.043(9) .028(7) -.031(8)
N2B .063(7) .156(8) .181(11) -.033(8) .029(9) -.041(8)

loop_
_atom_type_symbol
_atom_type_description
_atom_type_scat_dispersion_real
_atom_type_scat_dispersion_imag
_atom_type_scat_source
C C .0181 .0091 'International Tables Vol C Tables 4.2.6.8 and 6.1.1.4'
H H .0000 .0000 'International Tables Vol C Tables 4.2.6.8 and 6.1.1.4'
O O .0492 .0322 'International Tables Vol C Tables 4.2.6.8 and 6.1.1.4'
N N .0311 .0180 'International Tables Vol C Tables 4.2.6.8 and 6.1.1.4'
Ru Ru .0552 3.2960 'International Tables Vol C Tables 4.2.6.8 and 6.1.1.4'
F F .0727 .0534 'International Tables Vol C Tables 4.2.6.8 and 6.1.1.4'
P P .2955 .4335 'International Tables Vol C Tables 4.2.6.8 and 6.1.1.4'

loop_
_geom_angle_atom_site_label_1
_geom_angle_atom_site_label_2
_geom_angle_atom_site_label_3
_geom_angle_site_symmetry_1
_geom_angle_site_symmetry_3
_geom_angle
_geom_angle_publ_flag
O2 Ru1 O3 . . 89.5(2) yes
O2 Ru1 O1 . . 89.6(2) no
O3 Ru1 O1 . . 178.2(4) yes
O2 Ru1 O4 . . 177.8(4) no
O3 Ru1 O4 . . 92.0(2) yes
O1 Ru1 O4 . . 88.9(2) no
O2 Ru1 Ru1 . 2_656 89.6(2) yes
O3 Ru1 Ru1 . 2_656 89.1(2) no
O1 Ru1 Ru1 . 2_656 89.4(2) yes
O4 Ru1 Ru1 . 2_656 88.7(2) no
O2 Ru1 N1 . . 90.5(3) yes
O3 Ru1 N1 . . 92.6(2) no
O1 Ru1 N1 . . 88.9(2) yes
O4 Ru1 N1 . . 91.1(3) no
Ru1 Ru1 N1 2_656 . 178.24(13) yes
F1A P1A F1A 2_756 . 180.0000(10) no
F1A P1A F3A 2_756 2_756 89.5(9) no
F1A P1A F3A . 2_756 90.5(9) no
F1A P1A F3A 2_756 . 90.5(9) no
F1A P1A F3A . . 89.5(9) no
F3A P1A F3A 2_756 . 180.000(2) no
F1A P1A F2A 2_756 2_756 89.6(9) no
F1A P1A F2A . 2_756 90.4(9) no
F3A P1A F2A 2_756 2_756 88.0(10) no
F3A P1A F2A . 2_756 92.0(10) no
F1A P1A F2A 2_756 . 90.4(9) no
F1A P1A F2A . . 89.6(9) no
F3A P1A F2A 2_756 . 92.0(10) no
F3A P1A F2A . . 88.0(10) no
F2A P1A F2A 2_756 . 180.000(2) no
C1 O1 Ru1 . . 119.8(4) yes
C3 O2 Ru1 . . 118.8(4) no
C1 O3 Ru1 2_656 . 119.8(4) yes
C3 O4 Ru1 2_656 . 120.7(4) no
C5 N1 C13 . . 118.4(5) yes
C5 N1 Ru1 . . 114.6(5) yes
C13 N1 Ru1 . . 126.9(4) yes
O1 C1 O3 . 2_656 121.9(6) no
O1 C1 C2 . . 118.6(6) no
O3 C1 C2 2_656 . 119.5(6) no
C1 C2 H2A . . 109.5 no
C1 C2 H2B . . 109.5 no
H2A C2 H2B . . 109.5 no
C1 C2 H2C . . 109.5 no
H2A C2 H2C . . 109.5 no
H2B C2 H2C . . 109.5 no
C1 C2 H2D . . 109.5 no
H2A C2 H2D . . 141.1 no
H2B C2 H2D . . 56.3 no
H2C C2 H2D . . 56.3 no
C1 C2 H2E . . 109.5 no
H2A C2 H2E . . 56.3 no
H2B C2 H2E . . 141.1 no
H2C C2 H2E . . 56.3 no
H2D C2 H2E . . 109.5 no
C1 C2 H2F . . 109.5 no
H2A C2 H2F . . 56.3 no
H2B C2 H2F . . 56.3 no
H2C C2 H2F . . 141.1 no
H2D C2 H2F . . 109.5 no
H2E C2 H2F . . 109.5 no
O4 C3 O2 2_656 . 122.1(6) no
O4 C3 C4 2_656 . 119.7(6) no
O2 C3 C4 . . 118.2(6) no
C3 C4 H4A . . 109.5 no
C3 C4 H4B . . 109.5 no
H4A C4 H4B . . 109.5 no
C3 C4 H4C . . 109.5 no
H4A C4 H4C . . 109.5 no
H4B C4 H4C . . 109.5 no
C3 C4 H4D . . 109.5 no
H4A C4 H4D . . 141.1 no
H4B C4 H4D . . 56.3 no
H4C C4 H4D . . 56.3 no
C3 C4 H4E . . 109.5 no
H4A C4 H4E . . 56.3 no
H4B C4 H4E . . 141.1 no
H4C C4 H4E . . 56.3 no
H4D C4 H4E . . 109.5 no
C3 C4 H4F . . 109.5 no
H4A C4 H4F . . 56.3 no
H4B C4 H4F . . 56.3 no
H4C C4 H4F . . 141.1 no
H4D C4 H4F . . 109.5 no
H4E C4 H4F . . 109.5 no
N1 C5 C6 . . 124.3(6) no
N1 C5 H5 . . 117.9 no
C6 C5 H5 . . 117.9 no
C7 C6 C5 . . 118.6(6) no
C7 C6 H6 . . 120.7 no
C5 C6 H6 . . 120.7 no
C6 C7 C8 . . 119.8(6) no
C6 C7 H7 . . 120.1 no
C8 C7 H7 . . 120.1 no
C7 C8 C13 . . 118.9(6) no
C7 C8 C9 . . 121.5(5) no
C13 C8 C9 . . 119.6(6) no
C10 C9 C8 . . 119.2(6) no
C10 C9 H9 . . 120.4 no
C8 C9 H9 . . 120.4 no
C9 C10 C11 . . 120.9(6) no
C9 C10 H10 . . 119.6 no
C11 C10 H10 . . 119.6 no
C12 C11 C10 . . 120.7(6) no
C12 C11 H11 . . 119.7 no
C10 C11 H11 . . 119.7 no
C11 C12 C13 . . 120.1(6) no
C11 C12 H12 . . 120.0 no
C13 C12 H12 . . 120.0 no
N1 C13 C12 . . 120.3(5) no
N1 C13 C8 . . 120.1(5) no
C12 C13 C8 . . 119.6(6) no
C15 C14 C18 . 2_767 121.3(18) no
C15 C14 H14 . . 119.4 no
C18 C14 H14 2_767 . 119.4 no
C17 C16 C15 . . 121.9(10) no
C17 C16 C16 . 2_767 115.1(15) no
C15 C16 C16 . 2_767 123.0(16) no
C17 C18 C14 . 2_767 117.3(18) no
C17 C18 H18 . . 121.3 no
C14 C18 H18 2_767 . 121.3 no
C18 C17 C16 . . 124.8(16) no
C18 C17 H17 . . 117.6 no
C16 C17 H17 . . 117.6 no
C14 C15 C16 . . 118.4(16) no
C14 C15 H15 . . 120.8 no
C16 C15 H15 . . 120.8 no

loop_
_geom_bond_atom_site_label_1
_geom_bond_atom_site_label_2
_geom_bond_site_symmetry_2
_geom_bond_distance
_geom_bond_publ_flag
Ru1 O2 . 2.020(5) yes
Ru1 O3 . 2.020(5) yes
Ru1 O1 . 2.020(5) yes
Ru1 O4 . 2.021(5) yes
Ru1 Ru1 2_656 2.2816(17) yes
Ru1 N1 . 2.323(5) yes
P1A F1A 2_756 1.570(14) no
P1A F1A . 1.570(14) no
P1A F3A 2_756 1.586(15) no
P1A F3A . 1.586(15) no
P1A F2A 2_756 1.605(15) no
P1A F2A . 1.605(15) no
O1 C1 . 1.269(8) no
O2 C3 . 1.292(8) no
O3 C1 2_656 1.280(8) no
O4 C3 2_656 1.250(8) no
N1 C5 . 1.319(8) no
N1 C13 . 1.385(8) no
C1 O3 2_656 1.280(8) no
C1 C2 . 1.476(10) no
C2 H2A . .96 no
C2 H2B . .96 no
C2 H2C . .96 no
C2 H2D . .96 no
C2 H2E . .96 no
C2 H2F . .96 no
C3 O4 2_656 1.250(8) no
C3 C4 . 1.474(9) no
C4 H4A . .96 no
C4 H4B . .96 no
C4 H4C . .96 no
C4 H4D . .96 no
C4 H4E . .96 no
C4 H4F . .96 no
C5 C6 . 1.379(7) no
C5 H5 . .93 no
C6 C7 . 1.366(7) no
C6 H6 . .93 no
C7 C8 . 1.395(8) no
C7 H7 . .93 no
C8 C13 . 1.409(7) no
C8 C9 . 1.413(7) no
C9 C10 . 1.377(8) no
C9 H9 . .93 no
C10 C11 . 1.389(8) no
C10 H10 . .93 no
C11 C12 . 1.372(7) no
C11 H11 . .93 no
C12 C13 . 1.397(7) no
C12 H12 . .93 no
C14 C15 . 1.366(9) no
C14 C18 2_767 1.39(3) no
C14 H14 . .93 no
C16 C17 . 1.365(9) no
C16 C15 . 1.372(9) no
C16 C16 2_767 1.399(10) no
C18 C17 . 1.363(9) no
C18 C14 2_767 1.39(3) no
C18 H18 . .93 no
C17 H17 . .93 no
C15 H15 . .93 no

loop_
_geom_hbond_atom_site_label_D
_geom_hbond_atom_site_label_H
_geom_hbond_atom_site_label_A
_geom_hbond_distance_DH
_geom_hbond_distance_HA
_geom_hbond_distance_DA
_geom_hbond_angle_DHA
_geom_hbond_publ_flag
C5 H5 O1 .93 2.71 3.150(7) 110.2 yes
C5 H5 O2 .93 2.79 3.261(8) 112.2 yes
C12 H12 O3 .93 2.48 3.199(9) 134.6 yes
C12 H12 O4 .93 2.61 3.218(8) 123.8 yes

loop_
_geom_torsion_atom_site_label_1
_geom_torsion_atom_site_label_2
_geom_torsion_atom_site_label_3
_geom_torsion_atom_site_label_4
_geom_torsion_site_symmetry_1
_geom_torsion_site_symmetry_4
_geom_torsion
_geom_torsion_publ_flag
O2 Ru1 O1 C1 . . 91.1(5) no
O4 Ru1 O1 C1 . . -87.3(5) no
Ru1 Ru1 O1 C1 2_656 . 1.5(4) no
N1 Ru1 O1 C1 . . -178.3(5) no
O3 Ru1 O2 C3 . . 87.6(5) no
O1 Ru1 O2 C3 . . -90.9(5) no
Ru1 Ru1 O2 C3 2_656 . -1.5(5) no
N1 Ru1 O2 C3 . . -179.8(5) no
O2 Ru1 O3 C1 . 2_656 -90.4(5) no
O4 Ru1 O3 C1 . 2_656 88.0(5) no
Ru1 Ru1 O3 C1 2_656 2_656 -.7(4) no
N1 Ru1 O3 C1 . 2_656 179.1(5) no
O3 Ru1 O4 C3 . 2_656 -87.1(5) no
O1 Ru1 O4 C3 . 2_656 91.4(5) no
Ru1 Ru1 O4 C3 2_656 2_656 2.0(5) no
N1 Ru1 O4 C3 . 2_656 -179.7(5) no
O2 Ru1 N1 C5 . . 48.0(4) no
O3 Ru1 N1 C5 . . 137.5(4) no
O1 Ru1 N1 C5 . . -41.6(5) no
O4 Ru1 N1 C5 . . -130.5(4) no
O2 Ru1 N1 C13 . . -136.2(5) no
O3 Ru1 N1 C13 . . -46.7(5) no
O1 Ru1 N1 C13 . . 134.2(5) no
O4 Ru1 N1 C13 . . 45.4(5) no
Ru1 O1 C1 O3 . 2_656 -1.3(8) no
Ru1 O1 C1 C2 . . 179.8(5) no
Ru1 O2 C3 O4 . 2_656 .4(9) no
Ru1 O2 C3 C4 . . -178.5(5) no
C13 N1 C5 C6 . . -1.0(9) no
Ru1 N1 C5 C6 . . 175.2(5) no
N1 C5 C6 C7 . . 1.1(10) no
C5 C6 C7 C8 . . -.4(10) no
C6 C7 C8 C13 . . -.2(9) no
C6 C7 C8 C9 . . -179.8(6) no
C7 C8 C9 C10 . . 178.7(7) no
C13 C8 C9 C10 . . -.8(10) no
C8 C9 C10 C11 . . 1.3(12) no
C9 C10 C11 C12 . . -.7(12) no
C10 C11 C12 C13 . . -.3(11) no
C5 N1 C13 C12 . . -179.6(6) no
Ru1 N1 C13 C12 . . 4.7(8) no
C5 N1 C13 C8 . . .4(8) no
Ru1 N1 C13 C8 . . -175.3(4) no
C11 C12 C13 N1 . . -179.2(6) no
C11 C12 C13 C8 . . .8(9) no
C7 C8 C13 N1 . . .2(8) no
C9 C8 C13 N1 . . 179.8(6) no
C7 C8 C13 C12 . . -179.8(6) no
C9 C8 C13 C12 . . -.2(9) no
C14 C18 C17 C16 2_767 . 3(2) no
C15 C16 C17 C18 . . 178.2(13) no
C16 C16 C17 C18 2_767 . -2(2) no
C18 C14 C15 C16 2_767 . -1(2) no
C17 C16 C15 C14 . . 179.4(11) no
C16 C16 C15 C14 2_767 . -1(2) no
